data_2103475
loop_
_publ_author_name
'Be\,sli, Serap'
'Coles, Simon J.'
'Davies, David B.'
'Hursthouse, Michael B.'
'K\?il\?i\,c, Adem'
'Mayer, Thomas A.'
'Shaw, Robert A.'

_publ_section_title
;Structural investigations of phosphorus--nitrogen compounds. 5. Relationships
 between molecular parameters of
 2,2-diphenyl-4,6-<i>cis</i>-oxytetra(ethyleneoxy)-4,6-<i>R</i>~2~-cyclotriphosphazatrienes
 (<i>R</i> = Cl, OCH~2~CF~3~, OPh, OMe, NHPh, NHBu^<i>t^</i>) and substituent
 basicity constants
;
_journal_issue 6
_journal_name_full 'Acta Crystallographica Section B'
_journal_page_first 1067
_journal_page_last 1073
_journal_paper_doi 10.1107/S0108768102018608
_journal_volume 58
_journal_year 2002
_chemical_formula_sum 'C32 H36 N3 O7 P3'
_chemical_formula_weight 667.55
_chemical_name_systematic
;
 ?
;
_space_group_IT_number 1
_symmetry_cell_setting triclinic
_symmetry_space_group_name_Hall 'P 1'
_symmetry_space_group_name_H-M 'P 1'
_atom_sites_solution_hydrogens geom
_atom_sites_solution_primary direct
_atom_sites_solution_secondary difmap
_audit_creation_method SHELXL-97
_cell_angle_alpha 88.86(3)
_cell_angle_beta 86.54(3)
_cell_angle_gamma 78.14(3)
_cell_formula_units_Z 2
_cell_length_a 10.166(2)
_cell_length_b 12.105(2)
_cell_length_c 13.313(3)
_cell_measurement_reflns_used 13461
_cell_measurement_temperature 150(2)
_cell_measurement_theta_max 27.48
_cell_measurement_theta_min 2.91
_cell_volume 1600.3(6)
_computing_cell_refinement 'DENZO & COLLECT'
_computing_data_collection 'DENZO (Otwinowski & Minor, 1997) & COLLECT (Hooft, 1998)'
_computing_data_reduction 'DENZO & COLLECT'
_computing_molecular_graphics 'PLATON (Spek, 1990)'
_computing_structure_refinement 'SHELXL-97 (Sheldrick, 1997)'
_computing_structure_solution 'SHELXS-97 (Sheldrick, 1997)'
_diffrn_ambient_temperature 150(2)
_diffrn_detector_area_resol_mean 9.091
_diffrn_measured_fraction_theta_full 0.996
_diffrn_measured_fraction_theta_max 0.996
_diffrn_measurement_device_type 'Bruker-Nonius KappaCCD'
_diffrn_measurement_method '\f & \w scans'
_diffrn_radiation_monochromator graphite
_diffrn_radiation_source 'Bruker-Nonius FR591 rotating anode'
_diffrn_radiation_type MoK\a
_diffrn_radiation_wavelength 0.71073
_diffrn_reflns_av_R_equivalents 0.0609
_diffrn_reflns_av_sigmaI/netI 0.1075
_diffrn_reflns_limit_h_max 11
_diffrn_reflns_limit_h_min -13
_diffrn_reflns_limit_k_max 13
_diffrn_reflns_limit_k_min -15
_diffrn_reflns_limit_l_max 16
_diffrn_reflns_limit_l_min -17
_diffrn_reflns_number 24220
_diffrn_reflns_theta_full 27.48
_diffrn_reflns_theta_max 27.48
_diffrn_reflns_theta_min 2.91
_diffrn_standards_decay_% 0
_exptl_absorpt_coefficient_mu 0.238
_exptl_absorpt_correction_T_max 0.9766
_exptl_absorpt_correction_T_min 0.9539
_exptl_absorpt_correction_type multi-scan
_exptl_absorpt_process_details 'SORTAV (Blessing, 1997)'
_exptl_crystal_colour colourless
_exptl_crystal_density_diffrn 1.385
_exptl_crystal_density_method 'not measured'
_exptl_crystal_description block
_exptl_crystal_F_000 700
_exptl_crystal_size_max 0.20
_exptl_crystal_size_mid 0.15
_exptl_crystal_size_min 0.10
_refine_diff_density_max 0.811
_refine_diff_density_min -0.402
_refine_ls_abs_structure_details 'Flack H D (1983), Acta Cryst. A39, 876-881'
_refine_ls_abs_structure_Flack 0.03(7)
_refine_ls_extinction_coef 0.0054(9)
_refine_ls_extinction_expression Fc^*^=kFc[1+0.001xFc^2^\l^3^/sin(2\q)]^-1/4^
_refine_ls_extinction_method SHELXL
_refine_ls_goodness_of_fit_ref 0.941
_refine_ls_hydrogen_treatment mixed
_refine_ls_matrix_type full
_refine_ls_number_parameters 824
_refine_ls_number_reflns 12306
_refine_ls_number_restraints 22
_refine_ls_restrained_S_all 0.942
_refine_ls_R_factor_all 0.0894
_refine_ls_R_factor_gt 0.0537
_refine_ls_shift/su_max 0.002
_refine_ls_shift/su_mean 0.000
_refine_ls_structure_factor_coef Fsqd
_refine_ls_weighting_details 'calc w=1/[\s^2^(Fo^2^)+(0.0651P)^2^+0.0000P] where P=(Fo^2^+2Fc^2^)/3'
_refine_ls_weighting_scheme calc
_refine_ls_wR_factor_gt 0.1154
_refine_ls_wR_factor_ref 0.1315
_reflns_number_gt 8750
_reflns_number_total 12306
_reflns_threshold_expression >2\s(I)
_cod_data_source_file bm0058.cif
_cod_data_source_block 5
_cod_depositor_comments
;
The following automatic conversions were performed:
'_symmetry_cell_setting' value 'Triclinic' changed to 'triclinic'
according to '/home/saulius/struct/CIF-dictionaries/cif_core.dic'
dictionary named 'cif_core.dic' version 2.4.1 from 2010-06-29.

Automatic conversion script
Id: cif_fix_enum 1527 2010-12-29 10:47:43Z saulius 

The following automatic conversions were performed:

'_symmetry_cell_setting' value 'Triclinic' changed to 'triclinic'
according to /home/saulius/struct/CIF-dictionaries/cif_core.dic
dictionary named 'cif_core.dic' version 2.4.1 from 2010-06-29.

Automatic conversion script
Id: cif_fix_values 1715 2011-07-08 13:25:40Z adriana 
;
_cod_original_cell_volume 1600.4(6)
_cod_original_sg_symbol_H-M P1
_cod_database_code 2103475
_cod_database_fobs_code 2103475

loop_
_symmetry_equiv_pos_as_xyz
'x, y, z'

loop_
_atom_site_label
_atom_site_fract_x
_atom_site_fract_y
_atom_site_fract_z
_atom_site_U_iso_or_equiv
_atom_site_adp_type
_atom_site_calc_flag
_atom_site_refinement_flags
_atom_site_occupancy
_atom_site_type_symbol
C1 0.6413(4) 0.3165(4) 0.7512(3) 0.0331(10) Uani d . 1 C
C2 0.7215(5) 0.3322(4) 0.8277(3) 0.0451(12) Uani d . 1 C
H2 0.7506 0.4015 0.8326 0.054 Uiso calc R 1 H
C3 0.7592(5) 0.2472(6) 0.8971(4) 0.0608(16) Uani d . 1 C
H3 0.8151 0.2575 0.9493 0.073 Uiso calc R 1 H
C4 0.7162(6) 0.1488(6) 0.8906(4) 0.0634(17) Uani d . 1 C
H4 0.7429 0.0901 0.9382 0.076 Uiso calc R 1 H
C5 0.6339(6) 0.1332(5) 0.8155(4) 0.0563(14) Uani d . 1 C
H5 0.6035 0.0643 0.8118 0.068 Uiso calc R 1 H
C6 0.5956(5) 0.2186(4) 0.7453(3) 0.0419(11) Uani d . 1 C
H6 0.5383 0.2089 0.6938 0.050 Uiso calc R 1 H
C7 0.4772(4) 0.1248(3) 0.4866(3) 0.0287(9) Uani d . 1 C
C8 0.3498(4) 0.1431(4) 0.5301(3) 0.0407(11) Uani d . 1 C
H8 0.2823 0.2033 0.5076 0.049 Uiso calc R 1 H
C9 0.3204(5) 0.0721(5) 0.6078(4) 0.0545(14) Uani d . 1 C
H9 0.2309 0.0821 0.6366 0.065 Uiso calc R 1 H
C10 0.4186(5) -0.0122(4) 0.6437(4) 0.0483(13) Uani d . 1 C
H10 0.3984 -0.0589 0.6982 0.058 Uiso calc R 1 H
C11 0.5449(5) -0.0277(4) 0.5998(4) 0.0452(12) Uani d . 1 C
H11 0.6128 -0.0861 0.6245 0.054 Uiso calc R 1 H
C12 0.5784(4) 0.0388(4) 0.5200(3) 0.0369(11) Uani d . 1 C
H12 0.6670 0.0262 0.4894 0.044 Uiso calc R 1 H
C13 0.7370(5) 0.5866(4) 0.6018(3) 0.0389(11) Uani d . 1 C
H13A 0.8254 0.5373 0.6132 0.047 Uiso calc R 1 H
H13B 0.6919 0.6109 0.6680 0.047 Uiso calc R 1 H
C14 0.7560(5) 0.6874(4) 0.5402(4) 0.0462(12) Uani d . 1 C
H14A 0.6678 0.7301 0.5196 0.055 Uiso calc R 1 H
H14B 0.7974 0.7378 0.5803 0.055 Uiso calc R 1 H
C15 0.8038(6) 0.7150(4) 0.3664(4) 0.0607(16) Uani d . 1 C
H15A 0.8084 0.7946 0.3779 0.073 Uiso calc R 1 H
H15B 0.7100 0.7125 0.3523 0.073 Uiso calc R 1 H
C16 0.8930(7) 0.6717(5) 0.2809(4) 0.0639(16) Uani d . 1 C
H16A 0.8767 0.7250 0.2235 0.077 Uiso calc R 1 H
H16B 0.9877 0.6644 0.2983 0.077 Uiso calc R 1 H
C17 0.9586(5) 0.5201(4) 0.1709(3) 0.0418(12) Uani d . 1 C
H17A 1.0528 0.5196 0.1862 0.050 Uiso calc R 1 H
H17B 0.9373 0.5677 0.1103 0.050 Uiso calc R 1 H
C18 0.9424(4) 0.4047(4) 0.1522(3) 0.0401(11) Uani d . 1 C
H18A 1.0162 0.3678 0.1046 0.048 Uiso calc R 1 H
H18B 0.9502 0.3614 0.2162 0.048 Uiso calc R 1 H
C19 0.7362(5) 0.3359(4) 0.1681(3) 0.0378(11) Uani d . 1 C
H19A 0.7957 0.2682 0.1954 0.045 Uiso calc R 1 H
H19B 0.6742 0.3101 0.1234 0.045 Uiso calc R 1 H
C20 0.6557(4) 0.4026(4) 0.2535(3) 0.0342(10) Uani d . 1 C
H20A 0.7169 0.4217 0.3025 0.041 Uiso calc R 1 H
H20B 0.6016 0.4737 0.2276 0.041 Uiso calc R 1 H
C21 1.0072(4) 0.2632(3) 0.4118(3) 0.0265(9) Uani d . 1 C
C22 1.0357(4) 0.3692(4) 0.4182(3) 0.0328(10) Uani d . 1 C
H22 0.9797 0.4242 0.4603 0.039 Uiso calc R 1 H
C23 1.1454(5) 0.3964(4) 0.3636(3) 0.0399(11) Uani d . 1 C
H23 1.1645 0.4695 0.3693 0.048 Uiso calc R 1 H
C24 1.2276(4) 0.3175(4) 0.3008(4) 0.0429(12) Uani d . 1 C
H24 1.3030 0.3360 0.2637 0.052 Uiso calc R 1 H
C25 1.1980(5) 0.2116(4) 0.2930(4) 0.0395(11) Uani d . 1 C
C26 1.0892(4) 0.1839(4) 0.3477(3) 0.0351(10) Uani d . 1 C
H26 1.0699 0.1109 0.3418 0.042 Uiso calc R 1 H
C27 0.9209(4) 0.0982(3) 0.5444(3) 0.0282(9) Uani d . 1 C
C28 0.9400(4) 0.0970(4) 0.6463(3) 0.0361(11) Uani d . 1 C
C29 0.9899(5) -0.0047(4) 0.6948(4) 0.0459(13) Uani d . 1 C
H29 1.0030 -0.0053 0.7649 0.055 Uiso calc R 1 H
C30 1.0201(4) -0.1037(4) 0.6426(4) 0.0500(14) Uani d . 1 C
H30 1.0559 -0.1722 0.6763 0.060 Uiso calc R 1 H
C31 0.9988(5) -0.1050(4) 0.5408(4) 0.0454(12) Uani d . 1 C
H31 1.0184 -0.1740 0.5050 0.055 Uiso calc R 1 H
C32 0.9480(4) -0.0034(4) 0.4915(4) 0.0395(11) Uani d . 1 C
H32 0.9320 -0.0034 0.4220 0.047 Uiso calc R 1 H
C33 0.0458(4) 0.9098(3) 0.9875(3) 0.0291(10) Uani d . 1 C
C34 0.0976(5) 0.9953(4) 1.0268(4) 0.0443(12) Uani d . 1 C
H34 0.1770 1.0155 0.9976 0.053 Uiso calc R 1 H
C35 0.0282(6) 1.0515(4) 1.1119(4) 0.0506(13) Uani d . 1 C
C36 -0.0859(6) 1.0204(4) 1.1542(4) 0.0458(12) Uani d . 1 C
H36 -0.1319 1.0589 1.2117 0.055 Uiso calc R 1 H
C37 -0.1327(5) 0.9345(4) 1.1137(4) 0.0479(13) Uani d . 1 C
H37 -0.2110 0.9130 1.1435 0.057 Uiso calc R 1 H
C38 -0.0665(5) 0.8777(4) 1.0285(4) 0.0415(12) Uani d . 1 C
H38 -0.0993 0.8180 1.0000 0.050 Uiso calc R 1 H
C39 0.2650(4) 0.7026(4) 1.2527(3) 0.0302(10) Uani d . 1 C
C40 0.2273(5) 0.8133(4) 1.2833(4) 0.0407(11) Uani d . 1 C
H40 0.1687 0.8674 1.2453 0.049 Uiso calc R 1 H
C41 0.2776(5) 0.8433(5) 1.3715(4) 0.0505(13) Uani d . 1 C
H41 0.2526 0.9190 1.3945 0.061 Uiso calc R 1 H
C42 0.3632(5) 0.7643(5) 1.4257(4) 0.0541(14) Uani d . 1 C
H42 0.3982 0.7851 1.4855 0.065 Uiso calc R 1 H
C43 0.3970(5) 0.6557(5) 1.3923(4) 0.0502(13) Uani d . 1 C
H43 0.4564 0.6012 1.4293 0.060 Uiso calc R 1 H
C44 0.3479(4) 0.6240(4) 1.3078(4) 0.0382(11) Uani d . 1 C
C45 0.3484(4) 0.6531(4) 0.7381(3) 0.0354(10) Uani d . 1 C
H45A 0.3940 0.5990 0.7880 0.042 Uiso calc R 1 H
H45B 0.4138 0.6965 0.7083 0.042 Uiso calc R 1 H
C46 0.2970(5) 0.5914(4) 0.6580(3) 0.0379(11) Uani d . 1 C
H46A 0.2412 0.6456 0.6132 0.045 Uiso calc R 1 H
H46B 0.3732 0.5467 0.6169 0.045 Uiso calc R 1 H
C47 0.1847(8) 0.4425(6) 0.6381(5) 0.0812(11) Uani d . 1 C
H47A 0.2663 0.4009 0.6007 0.097 Uiso calc R 1 H
H47B 0.1226 0.4834 0.5890 0.097 Uiso calc R 1 H
C48 0.1178(7) 0.3620(5) 0.6990(4) 0.0670(17) Uani d . 1 C
H48A 0.0446 0.4038 0.7444 0.080 Uiso calc R 1 H
H48B 0.0790 0.3143 0.6542 0.080 Uiso calc R 1 H
C49 0.1786(7) 0.2199(5) 0.8270(4) 0.0812(11) Uani d DU 1 C
H49A 0.0972 0.1961 0.8054 0.097 Uiso calc R 1 H
H49B 0.2507 0.1517 0.8327 0.097 Uiso calc R 1 H
C50 0.1476(7) 0.2783(6) 0.9297(4) 0.0812(11) Uani d DU 1 C
H50A 0.0805 0.3489 0.9196 0.097 Uiso calc R 1 H
H50B 0.1026 0.2291 0.9742 0.097 Uiso calc R 1 H
C51 0.3242(5) 0.3829(4) 0.9362(4) 0.0468(12) Uani d . 1 C
H51A 0.2619 0.4480 0.9076 0.056 Uiso calc R 1 H
H51B 0.3850 0.3447 0.8808 0.056 Uiso calc R 1 H
C52 0.4052(5) 0.4229(4) 1.0141(4) 0.0461(12) Uani d . 1 C
H52A 0.4550 0.3566 1.0503 0.055 Uiso calc R 1 H
H52B 0.4720 0.4619 0.9798 0.055 Uiso calc R 1 H
C53 0.6390(4) 0.7226(3) 0.9300(3) 0.0275(9) Uani d . 1 C
C54 0.7292(4) 0.6270(4) 0.9567(3) 0.0357(10) Uani d . 1 C
H54 0.7044 0.5801 1.0096 0.043 Uiso calc R 1 H
C55 0.8546(4) 0.5984(4) 0.9082(3) 0.0386(11) Uani d . 1 C
H55 0.9153 0.5317 0.9273 0.046 Uiso calc R 1 H
C56 0.8927(5) 0.6657(4) 0.8319(4) 0.0409(12) Uani d . 1 C
C57 0.8018(5) 0.7609(4) 0.8038(3) 0.0417(12) Uani d . 1 C
H57 0.8267 0.8073 0.7506 0.050 Uiso calc R 1 H
C58 0.6765(4) 0.7895(4) 0.8515(3) 0.0338(10) Uani d . 1 C
H58 0.6151 0.8551 0.8311 0.041 Uiso calc R 1 H
C59 0.4922(4) 0.8812(4) 1.0727(3) 0.0284(9) Uani d . 1 C
C60 0.4746(5) 0.9894(4) 1.0319(4) 0.0382(11) Uani d . 1 C
C61 0.4885(5) 1.0797(4) 1.0905(4) 0.0460(12) Uani d . 1 C
H61 0.4764 1.1536 1.0623 0.055 Uiso calc R 1 H
C62 0.5198(5) 1.0618(4) 1.1886(4) 0.0448(12) Uani d . 1 C
H62 0.5314 1.1231 1.2282 0.054 Uiso calc R 1 H
C63 0.5347(5) 0.9544(4) 1.2310(4) 0.0441(12) Uani d . 1 C
H63 0.5535 0.9430 1.2999 0.053 Uiso calc R 1 H
C64 0.5223(4) 0.8640(4) 1.1729(3) 0.0355(10) Uani d . 1 C
H64 0.5343 0.7903 1.2014 0.043 Uiso calc R 1 H
N1 0.5592(3) 0.3621(3) 0.4977(3) 0.0306(8) Uani d . 1 N
N2 0.7557(3) 0.2107(3) 0.4021(2) 0.0267(8) Uani d . 1 N
N3 0.8121(3) 0.3259(3) 0.5637(2) 0.0269(8) Uani d . 1 N
N4 0.2159(3) 0.6647(3) 0.9743(3) 0.0333(8) Uani d . 1 N
N5 0.4455(3) 0.6635(3) 1.0654(2) 0.0281(8) Uani d . 1 N
N6 0.3679(3) 0.8139(3) 0.9135(3) 0.0308(8) Uani d . 1 N
O1 0.6040(3) 0.4035(2) 0.6831(2) 0.0337(7) Uani d . 1 O
O2 0.5028(3) 0.1934(2) 0.4043(2) 0.0308(7) Uani d . 1 O
O3 0.6561(3) 0.5265(2) 0.5483(2) 0.0336(7) Uani d . 1 O
O4 0.8407(3) 0.6500(3) 0.4540(2) 0.0461(8) Uani d . 1 O
O5 0.8707(3) 0.5642(3) 0.2530(2) 0.0455(8) Uani d . 1 O
O6 0.8151(3) 0.4011(3) 0.1116(2) 0.0367(7) Uani d . 1 O
O7 0.5671(3) 0.3340(2) 0.3024(2) 0.0327(7) Uani d . 1 O
O8 0.1070(3) 0.8590(3) 0.8981(2) 0.0365(7) Uani d . 1 O
O9 0.2117(3) 0.6751(3) 1.1640(2) 0.0442(8) Uani d . 1 O
O10 0.2334(3) 0.7287(3) 0.7860(2) 0.0389(8) Uani d . 1 O
O11 0.2198(3) 0.5201(3) 0.7055(2) 0.0454(8) Uani d . 1 O
O12 0.2194(5) 0.2939(4) 0.7559(3) 0.0854(14) Uani d . 1 O
O13 0.2498(3) 0.3065(3) 0.9829(2) 0.0481(9) Uani d U 1 O
O14 0.3225(3) 0.4986(2) 1.0860(2) 0.0382(7) Uani d . 1 O
P1 0.66234(11) 0.39684(9) 0.56834(8) 0.0281(2) Uani d . 1 P
P2 0.60464(10) 0.27688(9) 0.40729(8) 0.0269(2) Uani d . 1 P
P3 0.86202(10) 0.22965(9) 0.48078(8) 0.0251(2) Uani d . 1 P
P4 0.24002(11) 0.76270(10) 0.89930(8) 0.0303(3) Uani d . 1 P
P5 0.30434(11) 0.62864(10) 1.06672(8) 0.0303(3) Uani d . 1 P
P6 0.47563(11) 0.76544(9) 0.99517(8) 0.0266(2) Uani d . 1 P
H25 1.256(4) 0.158(3) 0.251(3) 0.021(10) Uiso d . 1 H
H28 0.927(3) 0.169(3) 0.690(2) 0.001(8) Uiso d . 1 H
H35 0.068(5) 1.123(4) 1.148(3) 0.048(13) Uiso d . 1 H
H44 0.371(5) 0.546(4) 1.286(3) 0.041(13) Uiso d . 1 H
H56 0.979(5) 0.648(4) 0.795(3) 0.038(12) Uiso d . 1 H
H60 0.441(4) 1.001(3) 0.964(3) 0.025(10) Uiso d . 1 H

loop_
_atom_site_aniso_label
_atom_site_aniso_U_11
_atom_site_aniso_U_22
_atom_site_aniso_U_33
_atom_site_aniso_U_12
_atom_site_aniso_U_13
_atom_site_aniso_U_23
C1 0.034(2) 0.037(3) 0.025(2) -0.003(2) 0.0033(18) -0.0053(19)
C2 0.036(3) 0.063(3) 0.037(3) -0.014(2) 0.003(2) -0.014(2)
C3 0.042(3) 0.108(5) 0.033(3) -0.017(3) -0.004(2) 0.000(3)
C4 0.059(4) 0.078(4) 0.041(3) 0.008(3) 0.010(3) 0.018(3)
C5 0.078(4) 0.046(3) 0.043(3) -0.012(3) 0.006(3) 0.009(2)
C6 0.046(3) 0.048(3) 0.034(3) -0.015(2) -0.001(2) -0.006(2)
C7 0.033(2) 0.031(2) 0.026(2) -0.0150(19) -0.0025(18) -0.0034(18)
C8 0.025(2) 0.049(3) 0.048(3) -0.010(2) -0.002(2) 0.008(2)
C9 0.034(3) 0.073(4) 0.057(3) -0.016(3) 0.010(2) 0.012(3)
C10 0.051(3) 0.046(3) 0.049(3) -0.013(3) 0.002(3) 0.009(2)
C11 0.057(3) 0.029(3) 0.048(3) -0.004(2) -0.004(3) 0.003(2)
C12 0.031(2) 0.033(2) 0.045(3) -0.0025(19) 0.001(2) -0.006(2)
C13 0.045(3) 0.036(3) 0.038(3) -0.014(2) 0.000(2) -0.004(2)
C14 0.054(3) 0.032(3) 0.053(3) -0.010(2) 0.009(3) -0.013(2)
C15 0.085(4) 0.030(3) 0.066(4) -0.011(3) -0.003(3) 0.004(3)
C16 0.101(5) 0.044(3) 0.049(3) -0.022(3) -0.003(3) 0.008(3)
C17 0.039(3) 0.055(3) 0.034(3) -0.017(2) -0.005(2) 0.011(2)
C18 0.027(2) 0.058(3) 0.033(3) -0.006(2) 0.0038(19) 0.003(2)
C19 0.036(3) 0.041(3) 0.038(3) -0.011(2) -0.002(2) 0.002(2)
C20 0.027(2) 0.035(3) 0.039(3) -0.0058(19) 0.0041(19) 0.006(2)
C21 0.0155(19) 0.035(2) 0.029(2) -0.0065(17) -0.0024(16) 0.0057(18)
C22 0.035(2) 0.032(3) 0.032(2) -0.0094(19) 0.0017(19) -0.0021(19)
C23 0.039(3) 0.049(3) 0.038(3) -0.024(2) -0.001(2) 0.007(2)
C24 0.023(2) 0.065(3) 0.042(3) -0.013(2) -0.004(2) 0.012(2)
C25 0.027(2) 0.043(3) 0.045(3) -0.003(2) 0.007(2) -0.003(2)
C26 0.029(2) 0.042(3) 0.032(2) -0.003(2) -0.0002(19) 0.003(2)
C27 0.0147(19) 0.031(2) 0.038(2) -0.0032(17) 0.0011(17) 0.0060(19)
C28 0.026(2) 0.048(3) 0.036(3) -0.010(2) -0.0015(19) 0.003(2)
C29 0.032(2) 0.054(3) 0.048(3) -0.004(2) -0.005(2) 0.025(3)
C30 0.025(2) 0.046(3) 0.074(4) 0.000(2) 0.005(2) 0.031(3)
C31 0.039(3) 0.033(3) 0.061(3) -0.005(2) 0.012(2) 0.011(2)
C32 0.033(2) 0.037(3) 0.047(3) -0.006(2) 0.003(2) 0.007(2)
C33 0.023(2) 0.035(2) 0.025(2) 0.0032(18) -0.0017(17) -0.0003(18)
C34 0.045(3) 0.038(3) 0.049(3) -0.010(2) 0.004(2) -0.010(2)
C35 0.067(4) 0.038(3) 0.045(3) -0.006(3) 0.000(3) -0.007(2)
C36 0.057(3) 0.039(3) 0.032(3) 0.010(2) 0.006(2) -0.002(2)
C37 0.042(3) 0.046(3) 0.050(3) -0.002(2) 0.010(2) 0.005(3)
C38 0.032(3) 0.040(3) 0.052(3) -0.003(2) -0.007(2) -0.006(2)
C39 0.019(2) 0.046(3) 0.026(2) -0.0094(19) 0.0063(17) -0.0040(19)
C40 0.029(2) 0.041(3) 0.048(3) -0.002(2) 0.006(2) 0.008(2)
C41 0.048(3) 0.050(3) 0.054(3) -0.014(3) 0.014(3) -0.021(3)
C42 0.041(3) 0.091(4) 0.033(3) -0.020(3) 0.001(2) -0.009(3)
C43 0.035(3) 0.073(4) 0.038(3) -0.002(3) 0.000(2) 0.013(3)
C44 0.031(2) 0.037(3) 0.045(3) -0.006(2) 0.010(2) 0.002(2)
C45 0.026(2) 0.043(3) 0.035(3) -0.0025(19) 0.0033(19) -0.005(2)
C46 0.036(2) 0.045(3) 0.028(2) 0.002(2) 0.0024(19) -0.005(2)
C47 0.107(3) 0.087(3) 0.066(2) -0.057(2) -0.012(2) 0.0037(19)
C48 0.086(5) 0.082(4) 0.047(3) -0.047(4) -0.021(3) 0.001(3)
C49 0.107(3) 0.087(3) 0.066(2) -0.057(2) -0.012(2) 0.0037(19)
C50 0.107(3) 0.087(3) 0.066(2) -0.057(2) -0.012(2) 0.0037(19)
C51 0.047(3) 0.040(3) 0.055(3) -0.018(2) 0.013(2) -0.009(2)
C52 0.036(3) 0.027(2) 0.075(4) -0.002(2) -0.008(2) 0.000(2)
C53 0.025(2) 0.028(2) 0.029(2) -0.0046(18) -0.0038(18) 0.0010(18)
C54 0.035(2) 0.035(3) 0.036(3) -0.005(2) 0.000(2) -0.001(2)
C55 0.031(2) 0.043(3) 0.039(3) 0.000(2) 0.003(2) -0.012(2)
C56 0.024(2) 0.056(3) 0.042(3) -0.007(2) 0.002(2) -0.018(2)
C57 0.046(3) 0.051(3) 0.034(3) -0.025(2) 0.010(2) 0.000(2)
C58 0.033(2) 0.033(2) 0.036(3) -0.0073(19) -0.002(2) -0.0010(19)
C59 0.020(2) 0.035(2) 0.028(2) -0.0019(17) 0.0043(17) -0.0024(18)
C60 0.042(3) 0.034(3) 0.038(3) -0.007(2) 0.000(2) -0.001(2)
C61 0.053(3) 0.035(3) 0.051(3) -0.011(2) -0.001(2) -0.005(2)
C62 0.034(3) 0.045(3) 0.055(3) -0.006(2) 0.008(2) -0.026(2)
C63 0.037(3) 0.061(3) 0.036(3) -0.014(2) -0.002(2) -0.010(2)
C64 0.035(3) 0.038(3) 0.035(3) -0.011(2) 0.000(2) -0.005(2)
N1 0.0219(18) 0.0280(19) 0.042(2) -0.0053(14) 0.0026(15) -0.0061(16)
N2 0.0212(17) 0.0284(19) 0.0295(19) -0.0034(14) 0.0006(14) -0.0024(15)
N3 0.0236(18) 0.0324(19) 0.0261(18) -0.0091(15) -0.0008(14) 0.0001(14)
N4 0.0255(19) 0.037(2) 0.039(2) -0.0082(16) -0.0056(16) -0.0048(16)
N5 0.0280(18) 0.033(2) 0.0255(18) -0.0113(15) -0.0027(15) 0.0049(15)
N6 0.0292(19) 0.030(2) 0.033(2) -0.0058(15) -0.0048(15) 0.0046(15)
O1 0.0366(17) 0.0317(16) 0.0295(16) -0.0009(13) 0.0054(13) -0.0058(13)
O2 0.0262(15) 0.0413(17) 0.0291(16) -0.0158(13) -0.0043(12) 0.0012(13)
O3 0.0325(16) 0.0274(16) 0.0421(17) -0.0084(13) -0.0047(13) 0.0008(13)
O4 0.051(2) 0.044(2) 0.0422(19) -0.0095(16) 0.0046(16) 0.0004(16)
O5 0.051(2) 0.043(2) 0.044(2) -0.0147(16) -0.0035(16) 0.0007(15)
O6 0.0334(17) 0.0501(19) 0.0288(16) -0.0142(14) -0.0036(13) 0.0088(14)
O7 0.0225(15) 0.0445(18) 0.0319(16) -0.0092(13) -0.0038(12) 0.0099(13)
O8 0.0289(16) 0.0456(18) 0.0298(16) 0.0056(13) -0.0024(13) -0.0061(13)
O9 0.0270(16) 0.068(2) 0.0390(19) -0.0145(15) 0.0045(14) -0.0121(16)
O10 0.0278(17) 0.053(2) 0.0319(17) 0.0039(14) -0.0061(13) -0.0094(14)
O11 0.050(2) 0.059(2) 0.0338(18) -0.0275(17) 0.0051(15) -0.0112(15)
O12 0.107(4) 0.105(4) 0.064(3) -0.066(3) -0.025(3) 0.032(3)
O13 0.047(2) 0.0448(19) 0.055(2) -0.0160(16) -0.0053(17) 0.0049(16)
O14 0.0465(19) 0.0353(18) 0.0368(18) -0.0170(15) -0.0062(15) 0.0074(14)
P1 0.0245(6) 0.0286(6) 0.0306(6) -0.0040(4) -0.0002(4) -0.0023(5)
P2 0.0200(5) 0.0322(6) 0.0289(6) -0.0064(4) -0.0020(4) 0.0012(5)
P3 0.0204(5) 0.0292(6) 0.0252(6) -0.0043(4) -0.0008(4) 0.0011(4)
P4 0.0251(6) 0.0359(7) 0.0287(6) -0.0022(5) -0.0040(5) -0.0036(5)
P5 0.0275(6) 0.0365(7) 0.0288(6) -0.0111(5) 0.0000(5) -0.0009(5)
P6 0.0232(5) 0.0305(6) 0.0262(6) -0.0055(4) -0.0012(4) 0.0006(4)

loop_
_atom_type_symbol
_atom_type_description
_atom_type_scat_dispersion_real
_atom_type_scat_dispersion_imag
_atom_type_scat_source
C C 0.0033 0.0016 'International Tables Vol C Tables 4.2.6.8 and 6.1.1.4'
H H 0.0000 0.0000 'International Tables Vol C Tables 4.2.6.8 and 6.1.1.4'
N N 0.0061 0.0033 'International Tables Vol C Tables 4.2.6.8 and 6.1.1.4'
O O 0.0106 0.0060 'International Tables Vol C Tables 4.2.6.8 and 6.1.1.4'
P P 0.1023 0.0942 'International Tables Vol C Tables 4.2.6.8 and 6.1.1.4'

loop_
_geom_angle_atom_site_label_1
_geom_angle_atom_site_label_2
_geom_angle_atom_site_label_3
_geom_angle
C6 C1 C2 120.5(4)
C6 C1 O1 120.6(4)
C2 C1 O1 118.8(4)
C1 C2 C3 119.9(5)
C1 C2 H2 120.0
C3 C2 H2 120.0
C4 C3 C2 119.9(5)
C4 C3 H3 120.1
C2 C3 H3 120.1
C3 C4 C5 120.6(5)
C3 C4 H4 119.7
C5 C4 H4 119.7
C4 C5 C6 119.8(5)
C4 C5 H5 120.1
C6 C5 H5 120.1
C1 C6 C5 119.2(5)
C1 C6 H6 120.4
C5 C6 H6 120.4
C8 C7 C12 121.5(4)
C8 C7 O2 118.0(4)
C12 C7 O2 120.5(4)
C7 C8 C9 118.9(4)
C7 C8 H8 120.6
C9 C8 H8 120.6
C10 C9 C8 121.0(5)
C10 C9 H9 119.5
C8 C9 H9 119.5
C11 C10 C9 118.8(5)
C11 C10 H10 120.6
C9 C10 H10 120.6
C10 C11 C12 122.3(4)
C10 C11 H11 118.9
C12 C11 H11 118.9
C7 C12 C11 117.4(4)
C7 C12 H12 121.3
C11 C12 H12 121.3
O3 C13 C14 108.3(4)
O3 C13 H13A 110.0
C14 C13 H13A 110.0
O3 C13 H13B 110.0
C14 C13 H13B 110.0
H13A C13 H13B 108.4
O4 C14 C13 108.7(4)
O4 C14 H14A 110.0
C13 C14 H14A 110.0
O4 C14 H14B 110.0
C13 C14 H14B 110.0
H14A C14 H14B 108.3
O4 C15 C16 110.5(4)
O4 C15 H15A 109.6
C16 C15 H15A 109.6
O4 C15 H15B 109.6
C16 C15 H15B 109.6
H15A C15 H15B 108.1
O5 C16 C15 110.1(5)
O5 C16 H16A 109.6
C15 C16 H16A 109.6
O5 C16 H16B 109.6
C15 C16 H16B 109.6
H16A C16 H16B 108.2
O5 C17 C18 108.7(4)
O5 C17 H17A 109.9
C18 C17 H17A 109.9
O5 C17 H17B 109.9
C18 C17 H17B 109.9
H17A C17 H17B 108.3
O6 C18 C17 112.9(4)
O6 C18 H18A 109.0
C17 C18 H18A 109.0
O6 C18 H18B 109.0
C17 C18 H18B 109.0
H18A C18 H18B 107.8
O6 C19 C20 111.4(4)
O6 C19 H19A 109.3
C20 C19 H19A 109.3
O6 C19 H19B 109.3
C20 C19 H19B 109.3
H19A C19 H19B 108.0
O7 C20 C19 108.4(4)
O7 C20 H20A 110.0
C19 C20 H20A 110.0
O7 C20 H20B 110.0
C19 C20 H20B 110.0
H20A C20 H20B 108.4
C22 C21 C26 118.9(4)
C22 C21 P3 120.3(3)
C26 C21 P3 120.7(3)
C21 C22 C23 120.6(4)
C21 C22 H22 119.7
C23 C22 H22 119.7
C22 C23 C24 120.5(4)
C22 C23 H23 119.7
C24 C23 H23 119.7
C25 C24 C23 119.0(4)
C25 C24 H24 120.5
C23 C24 H24 120.5
C26 C25 C24 120.7(5)
C26 C25 H25 121(2)
C24 C25 H25 118(2)
C25 C26 C21 120.3(5)
C25 C26 H26 119.9
C21 C26 H26 119.9
C28 C27 C32 119.5(4)
C28 C27 P3 120.0(3)
C32 C27 P3 120.5(3)
C27 C28 C29 119.9(5)
C27 C28 H28 124.3(17)
C29 C28 H28 115.7(17)
C30 C29 C28 120.6(5)
C30 C29 H29 119.7
C28 C29 H29 119.7
C31 C30 C29 120.5(4)
C31 C30 H30 119.7
C29 C30 H30 119.7
C30 C31 C32 119.2(5)
C30 C31 H31 120.4
C32 C31 H31 120.4
C31 C32 C27 120.1(4)
C31 C32 H32 119.9
C27 C32 H32 119.9
C38 C33 C34 122.7(4)
C38 C33 O8 118.9(4)
C34 C33 O8 118.3(4)
C33 C34 C35 117.4(5)
C33 C34 H34 121.3
C35 C34 H34 121.3
C36 C35 C34 120.7(5)
C36 C35 H35 119(2)
C34 C35 H35 120(2)
C37 C36 C35 120.0(5)
C37 C36 H36 120.0
C35 C36 H36 120.0
C36 C37 C38 120.6(5)
C36 C37 H37 119.7
C38 C37 H37 119.7
C33 C38 C37 118.5(5)
C33 C38 H38 120.7
C37 C38 H38 120.7
C44 C39 O9 122.3(4)
C44 C39 C40 121.2(4)
O9 C39 C40 116.4(4)
C41 C40 C39 118.0(4)
C41 C40 H40 121.0
C39 C40 H40 121.0
C42 C41 C40 120.6(5)
C42 C41 H41 119.7
C40 C41 H41 119.7
C43 C42 C41 119.0(5)
C43 C42 H42 120.5
C41 C42 H42 120.5
C44 C43 C42 121.5(5)
C44 C43 H43 119.2
C42 C43 H43 119.2
C43 C44 C39 119.6(5)
C43 C44 H44 121(3)
C39 C44 H44 120(3)
O10 C45 C46 107.4(3)
O10 C45 H45A 110.2
C46 C45 H45A 110.2
O10 C45 H45B 110.2
C46 C45 H45B 110.2
H45A C45 H45B 108.5
O11 C46 C45 107.7(4)
O11 C46 H46A 110.2
C45 C46 H46A 110.2
O11 C46 H46B 110.2
C45 C46 H46B 110.2
H46A C46 H46B 108.5
O11 C47 C48 108.0(5)
O11 C47 H47A 110.1
C48 C47 H47A 110.1
O11 C47 H47B 110.1
C48 C47 H47B 110.1
H47A C47 H47B 108.4
O12 C48 C47 106.7(5)
O12 C48 H48A 110.4
C47 C48 H48A 110.4
O12 C48 H48B 110.4
C47 C48 H48B 110.4
H48A C48 H48B 108.6
C50 C49 O12 109.8(5)
C50 C49 H49A 109.7
O12 C49 H49A 109.7
C50 C49 H49B 109.7
O12 C49 H49B 109.7
H49A C49 H49B 108.2
O13 C50 C49 121.0(5)
O13 C50 H50A 107.1
C49 C50 H50A 107.1
O13 C50 H50B 107.1
C49 C50 H50B 107.1
H50A C50 H50B 106.8
O13 C51 C52 108.7(4)
O13 C51 H51A 110.0
C52 C51 H51A 110.0
O13 C51 H51B 110.0
C52 C51 H51B 110.0
H51A C51 H51B 108.3
O14 C52 C51 112.7(4)
O14 C52 H52A 109.1
C51 C52 H52A 109.1
O14 C52 H52B 109.1
C51 C52 H52B 109.1
H52A C52 H52B 107.8
C54 C53 C58 118.6(4)
C54 C53 P6 122.2(3)
C58 C53 P6 119.2(3)
C53 C54 C55 121.0(4)
C53 C54 H54 119.5
C55 C54 H54 119.5
C56 C55 C54 120.3(4)
C56 C55 H55 119.8
C54 C55 H55 119.8
C55 C56 C57 118.9(4)
C55 C56 H56 123(3)
C57 C56 H56 118(3)
C58 C57 C56 121.1(4)
C58 C57 H57 119.5
C56 C57 H57 119.5
C57 C58 C53 120.1(4)
C57 C58 H58 120.0
C53 C58 H58 120.0
C60 C59 C64 119.5(4)
C60 C59 P6 119.6(3)
C64 C59 P6 120.9(3)
C59 C60 C61 120.4(4)
C59 C60 H60 118(2)
C61 C60 H60 121(2)
C62 C61 C60 119.7(5)
C62 C61 H61 120.1
C60 C61 H61 120.1
C61 C62 C63 120.5(4)
C61 C62 H62 119.7
C63 C62 H62 119.7
C64 C63 C62 120.0(4)
C64 C63 H63 120.0
C62 C63 H63 120.0
C63 C64 C59 119.8(4)
C63 C64 H64 120.1
C59 C64 H64 120.1
P1 N1 P2 122.5(2)
P2 N2 P3 122.9(2)
P1 N3 P3 120.8(2)
P5 N4 P4 122.3(2)
P5 N5 P6 120.4(2)
P4 N6 P6 122.5(2)
C1 O1 P1 122.2(3)
C7 O2 P2 122.7(2)
C13 O3 P1 120.9(3)
C15 O4 C14 113.2(4)
C17 O5 C16 110.7(4)
C19 O6 C18 114.9(3)
C20 O7 P2 118.7(3)
C33 O8 P4 121.0(2)
C39 O9 P5 122.5(3)
C45 O10 P4 118.8(2)
C46 O11 C47 112.8(4)
C49 O12 C48 117.5(5)
C50 O13 C51 117.4(4)
C52 O14 P5 118.3(3)
O3 P1 N1 105.96(17)
O3 P1 N3 112.27(17)
N1 P1 N3 118.50(18)
O3 P1 O1 98.76(16)
N1 P1 O1 110.71(18)
N3 P1 O1 108.84(16)
O7 P2 N1 112.01(18)
O7 P2 N2 110.43(17)
N1 P2 N2 116.76(18)
O7 P2 O2 94.59(15)
N1 P2 O2 109.31(17)
N2 P2 O2 111.56(17)
N3 P3 N2 117.30(17)
N3 P3 C27 108.53(19)
N2 P3 C27 108.41(19)
N3 P3 C21 107.34(19)
N2 P3 C21 108.66(18)
C27 P3 C21 106.04(18)
O10 P4 N6 110.86(18)
O10 P4 N4 111.54(19)
N6 P4 N4 116.97(18)
O10 P4 O8 94.06(15)
N6 P4 O8 111.30(18)
N4 P4 O8 109.79(18)
O14 P5 N4 110.20(18)
O14 P5 N5 109.64(18)
N4 P5 N5 117.69(19)
O14 P5 O9 100.10(18)
N4 P5 O9 106.06(18)
N5 P5 O9 111.69(18)
N5 P6 N6 117.01(18)
N5 P6 C59 109.39(18)
N6 P6 C59 107.65(19)
N5 P6 C53 109.10(18)
N6 P6 C53 108.32(18)
C59 P6 C53 104.67(19)

loop_
_geom_bond_atom_site_label_1
_geom_bond_atom_site_label_2
_geom_bond_distance
C1 C6 1.364(6)
C1 C2 1.382(6)
C1 O1 1.384(5)
C2 C3 1.379(7)
C2 H2 0.9500
C3 C4 1.355(8)
C3 H3 0.9500
C4 C5 1.382(8)
C4 H4 0.9500
C5 C6 1.391(7)
C5 H5 0.9500
C6 H6 0.9500
C7 C8 1.363(6)
C7 C12 1.391(6)
C7 O2 1.405(5)
C8 C9 1.389(7)
C8 H8 0.9500
C9 C10 1.374(7)
C9 H9 0.9500
C10 C11 1.357(7)
C10 H10 0.9500
C11 C12 1.388(6)
C11 H11 0.9500
C12 H12 0.9500
C13 O3 1.432(5)
C13 C14 1.495(6)
C13 H13A 0.9900
C13 H13B 0.9900
C14 O4 1.415(5)
C14 H14A 0.9900
C14 H14B 0.9900
C15 O4 1.419(6)
C15 C16 1.448(8)
C15 H15A 0.9900
C15 H15B 0.9900
C16 O5 1.426(6)
C16 H16A 0.9900
C16 H16B 0.9900
C17 O5 1.410(6)
C17 C18 1.467(7)
C17 H17A 0.9900
C17 H17B 0.9900
C18 O6 1.442(5)
C18 H18A 0.9900
C18 H18B 0.9900
C19 O6 1.413(5)
C19 C20 1.506(6)
C19 H19A 0.9900
C19 H19B 0.9900
C20 O7 1.462(5)
C20 H20A 0.9900
C20 H20B 0.9900
C21 C22 1.378(6)
C21 C26 1.401(6)
C21 P3 1.804(4)
C22 C23 1.387(6)
C22 H22 0.9500
C23 C24 1.390(7)
C23 H23 0.9500
C24 C25 1.382(7)
C24 H24 0.9500
C25 C26 1.383(6)
C25 H25 0.95(4)
C26 H26 0.9500
C27 C28 1.381(6)
C27 C32 1.398(6)
C27 P3 1.795(4)
C28 C29 1.394(6)
C28 H28 1.04(3)
C29 C30 1.368(7)
C29 H29 0.9500
C30 C31 1.385(7)
C30 H30 0.9500
C31 C32 1.399(6)
C31 H31 0.9500
C32 H32 0.9500
C33 C38 1.361(6)
C33 C34 1.379(6)
C33 O8 1.402(5)
C34 C35 1.407(7)
C34 H34 0.9500
C35 C36 1.377(8)
C35 H35 1.15(5)
C36 C37 1.362(7)
C36 H36 0.9500
C37 C38 1.400(7)
C37 H37 0.9500
C38 H38 0.9500
C39 C44 1.367(6)
C39 O9 1.402(5)
C39 C40 1.378(6)
C40 C41 1.393(7)
C40 H40 0.9500
C41 C42 1.379(8)
C41 H41 0.9500
C42 C43 1.365(8)
C42 H42 0.9500
C43 C44 1.351(7)
C43 H43 0.9500
C44 H44 0.97(5)
C45 O10 1.452(5)
C45 C46 1.491(6)
C45 H45A 0.9900
C45 H45B 0.9900
C46 O11 1.399(6)
C46 H46A 0.9900
C46 H46B 0.9900
C47 O11 1.422(7)
C47 C48 1.497(8)
C47 H47A 0.9900
C47 H47B 0.9900
C48 O12 1.428(7)
C48 H48A 0.9900
C48 H48B 0.9900
C49 C50 1.5378(11)
C49 O12 1.394(7)
C49 H49A 0.9900
C49 H49B 0.9900
C50 O13 1.394(7)
C50 H50A 0.9900
C50 H50B 0.9900
C51 O13 1.421(5)
C51 C52 1.508(7)
C51 H51A 0.9900
C51 H51B 0.9900
C52 O14 1.444(6)
C52 H52A 0.9900
C52 H52B 0.9900
C53 C54 1.376(6)
C53 C58 1.392(6)
C53 P6 1.808(4)
C54 C55 1.376(6)
C54 H54 0.9500
C55 C56 1.376(7)
C55 H55 0.9500
C56 C57 1.381(7)
C56 H56 0.97(5)
C57 C58 1.370(6)
C57 H57 0.9500
C58 H58 0.9500
C59 C60 1.388(6)
C59 C64 1.388(6)
C59 P6 1.798(4)
C60 C61 1.390(7)
C60 H60 0.98(4)
C61 C62 1.366(7)
C61 H61 0.9500
C62 C63 1.390(7)
C62 H62 0.9500
C63 C64 1.384(6)
C63 H63 0.9500
C64 H64 0.9500
N1 P1 1.574(4)
N1 P2 1.585(4)
N2 P2 1.577(3)
N2 P3 1.602(3)
N3 P1 1.585(3)
N3 P3 1.605(3)
N4 P5 1.569(3)
N4 P4 1.584(4)
N5 P5 1.575(3)
N5 P6 1.602(3)
N6 P4 1.574(4)
N6 P6 1.606(3)
O1 P1 1.602(3)
O2 P2 1.591(3)
O3 P1 1.576(3)
O7 P2 1.578(3)
O8 P4 1.595(3)
O9 P5 1.596(3)
O10 P4 1.580(3)
O14 P5 1.565(3)

loop_
_geom_torsion_atom_site_label_1
_geom_torsion_atom_site_label_2
_geom_torsion_atom_site_label_3
_geom_torsion_atom_site_label_4
_geom_torsion
C6 C1 C2 C3 2.0(7)
O1 C1 C2 C3 179.5(4)
C1 C2 C3 C4 -0.7(8)
C2 C3 C4 C5 -0.5(8)
C3 C4 C5 C6 0.6(8)
C2 C1 C6 C5 -1.9(7)
O1 C1 C6 C5 -179.4(4)
C4 C5 C6 C1 0.7(8)
C12 C7 C8 C9 -1.6(7)
O2 C7 C8 C9 176.4(4)
C7 C8 C9 C10 2.8(8)
C8 C9 C10 C11 -2.0(8)
C9 C10 C11 C12 0.1(8)
C8 C7 C12 C11 -0.2(7)
O2 C7 C12 C11 -178.2(4)
C10 C11 C12 C7 1.0(7)
O3 C13 C14 O4 -69.7(5)
O4 C15 C16 O5 69.1(6)
O5 C17 C18 O6 70.3(5)
O6 C19 C20 O7 174.5(3)
C26 C21 C22 C23 -1.3(6)
P3 C21 C22 C23 -178.6(3)
C21 C22 C23 C24 0.7(7)
C22 C23 C24 C25 0.3(7)
C23 C24 C25 C26 -0.7(7)
C24 C25 C26 C21 0.1(7)
C22 C21 C26 C25 1.0(6)
P3 C21 C26 C25 178.2(3)
C32 C27 C28 C29 2.0(6)
P3 C27 C28 C29 -177.9(3)
C27 C28 C29 C30 -0.1(7)
C28 C29 C30 C31 -1.4(7)
C29 C30 C31 C32 1.1(7)
C30 C31 C32 C27 0.8(7)
C28 C27 C32 C31 -2.3(6)
P3 C27 C32 C31 177.6(3)
C38 C33 C34 C35 -1.1(7)
O8 C33 C34 C35 174.8(4)
C33 C34 C35 C36 0.8(7)
C34 C35 C36 C37 -0.1(7)
C35 C36 C37 C38 -0.5(7)
C34 C33 C38 C37 0.5(6)
O8 C33 C38 C37 -175.4(3)
C36 C37 C38 C33 0.3(7)
C44 C39 C40 C41 0.8(7)
O9 C39 C40 C41 179.5(4)
C39 C40 C41 C42 0.5(7)
C40 C41 C42 C43 -0.7(8)
C41 C42 C43 C44 -0.3(8)
C42 C43 C44 C39 1.6(7)
O9 C39 C44 C43 179.6(4)
C40 C39 C44 C43 -1.8(7)
O10 C45 C46 O11 -67.7(4)
O11 C47 C48 O12 -68.9(7)
O12 C49 C50 O13 -67.9(8)
O13 C51 C52 O14 -71.4(5)
C58 C53 C54 C55 0.8(6)
P6 C53 C54 C55 -177.8(3)
C53 C54 C55 C56 0.5(7)
C54 C55 C56 C57 -1.3(7)
C55 C56 C57 C58 0.9(7)
C56 C57 C58 C53 0.3(7)
C54 C53 C58 C57 -1.2(6)
P6 C53 C58 C57 177.4(3)
C64 C59 C60 C61 0.7(7)
P6 C59 C60 C61 -179.3(4)
C59 C60 C61 C62 0.1(7)
C60 C61 C62 C63 -1.5(7)
C61 C62 C63 C64 2.1(7)
C62 C63 C64 C59 -1.3(7)
C60 C59 C64 C63 -0.1(6)
P6 C59 C64 C63 179.9(3)
C6 C1 O1 P1 -72.7(5)
C2 C1 O1 P1 109.8(4)
C8 C7 O2 P2 116.6(4)
C12 C7 O2 P2 -65.4(5)
C14 C13 O3 P1 156.1(3)
C16 C15 O4 C14 -179.3(4)
C13 C14 O4 C15 143.1(4)
C18 C17 O5 C16 173.7(4)
C15 C16 O5 C17 -178.9(4)
C20 C19 O6 C18 83.6(4)
C17 C18 O6 C19 -123.4(4)
C19 C20 O7 P2 104.7(3)
C38 C33 O8 P4 -102.3(4)
C34 C33 O8 P4 81.7(4)
C44 C39 O9 P5 -62.6(5)
C40 C39 O9 P5 118.7(4)
C46 C45 O10 P4 152.5(3)
C45 C46 O11 C47 -169.7(4)
C48 C47 O11 C46 173.0(5)
C50 C49 O12 C48 -91.5(7)
C47 C48 O12 C49 173.3(5)
C49 C50 O13 C51 60.8(7)
C52 C51 O13 C50 166.8(4)
C51 C52 O14 P5 -95.0(4)
C13 O3 P1 N1 179.2(3)
C13 O3 P1 N3 -50.0(3)
C13 O3 P1 O1 64.6(3)
P2 N1 P1 O3 114.2(3)
P2 N1 P1 N3 -12.9(3)
P2 N1 P1 O1 -139.7(2)
P3 N3 P1 O3 -117.6(2)
P3 N3 P1 N1 6.5(3)
P3 N3 P1 O1 134.2(2)
C1 O1 P1 O3 -150.1(3)
C1 O1 P1 N1 99.0(3)
C1 O1 P1 N3 -32.9(4)
C20 O7 P2 N1 81.6(3)
C20 O7 P2 N2 -50.4(3)
C20 O7 P2 O2 -165.4(3)
P1 N1 P2 O7 -118.1(2)
P1 N1 P2 N2 10.6(3)
P1 N1 P2 O2 138.4(2)
P3 N2 P2 O7 127.4(2)
P3 N2 P2 N1 -2.0(3)
P3 N2 P2 O2 -128.7(2)
C7 O2 P2 O7 -172.5(3)
C7 O2 P2 N1 -57.2(3)
C7 O2 P2 N2 73.4(3)
P1 N3 P3 N2 1.4(3)
P1 N3 P3 C27 -121.8(2)
P1 N3 P3 C21 124.0(2)
P2 N2 P3 N3 -3.7(3)
P2 N2 P3 C27 119.6(2)
P2 N2 P3 C21 -125.6(2)
C28 C27 P3 N3 -11.4(4)
C32 C27 P3 N3 168.7(3)
C28 C27 P3 N2 -139.9(3)
C32 C27 P3 N2 40.3(4)
C28 C27 P3 C21 103.6(4)
C32 C27 P3 C21 -76.3(4)
C22 C21 P3 N3 -15.3(4)
C26 C21 P3 N3 167.5(3)
C22 C21 P3 N2 112.5(3)
C26 C21 P3 N2 -64.7(3)
C22 C21 P3 C27 -131.2(3)
C26 C21 P3 C27 51.6(4)
C45 O10 P4 N6 54.8(4)
C45 O10 P4 N4 -77.5(3)
C45 O10 P4 O8 169.4(3)
P6 N6 P4 O10 -125.7(2)
P6 N6 P4 N4 3.7(3)
P6 N6 P4 O8 131.0(2)
P5 N4 P4 O10 136.0(2)
P5 N4 P4 N6 7.0(3)
P5 N4 P4 O8 -121.1(2)
C33 O8 P4 O10 168.8(3)
C33 O8 P4 N6 -76.9(4)
C33 O8 P4 N4 54.2(4)
C52 O14 P5 N4 69.9(3)
C52 O14 P5 N5 -61.1(3)
C52 O14 P5 O9 -178.6(3)
P4 N4 P5 O14 -145.8(2)
P4 N4 P5 N5 -19.1(3)
P4 N4 P5 O9 106.7(3)
P6 N5 P5 O14 147.8(2)
P6 N5 P5 N4 20.8(3)
P6 N5 P5 O9 -102.2(3)
C39 O9 P5 O14 92.9(3)
C39 O9 P5 N4 -152.5(3)
C39 O9 P5 N5 -23.1(4)
P5 N5 P6 N6 -10.7(3)
P5 N5 P6 C59 112.0(3)
P5 N5 P6 C53 -134.0(2)
P4 N6 P6 N5 -1.8(3)
P4 N6 P6 C59 -125.4(3)
P4 N6 P6 C53 121.9(3)
C60 C59 P6 N5 -159.0(3)
C64 C59 P6 N5 21.0(4)
C60 C59 P6 N6 -30.9(4)
C64 C59 P6 N6 149.1(3)
C60 C59 P6 C53 84.2(4)
C64 C59 P6 C53 -95.8(4)
C54 C53 P6 N5 -12.8(4)
C58 C53 P6 N5 168.6(3)
C54 C53 P6 N6 -141.2(4)
C58 C53 P6 N6 40.3(4)
C54 C53 P6 C59 104.1(4)
C58 C53 P6 C59 -74.4(4)
